data_7064268
loop_
_publ_author_name
'Sarkar, Sresha'
'Sultana, Shabnam'
'Jover, Jes\'us'
'Chowdhury, Nilkanta'
'Bagchi, Angshuman'
'Das, Chandan'
'Goswami, Swapnadeep'
'Chattopadhyay, Dipankar'
'Roy, Raj Kumar'
'Saha, Supriyo'
'Zangrando, Ennio'
'Sanyal, Ria'

_publ_section_title
;
 Supramolecular networks of picrate derivatives with tunable
 hydrogen-bonding densities for selective bacterial killing
;
_journal_issue 7
_journal_name_full 'New Journal of Chemistry'
_journal_page_first 2994
_journal_page_last 3018
_journal_paper_doi 10.1039/D5NJ04072H
_journal_volume 50
_journal_year 2026
_chemical_formula_moiety 'C6 H2 N3 O7, C6 H8 N'
_chemical_formula_sum 'C12 H10 N4 O7'
_chemical_formula_weight 322.24
_space_group_crystal_system monoclinic
_space_group_IT_number 14
_space_group_name_Hall '-P 2ybc'
_space_group_name_H-M_alt 'P 1 21/c 1'
_atom_sites_solution_hydrogens mixed
_audit_creation_method SHELXL-2019/2
_audit_update_record
;
2025-10-15 deposited with the CCDC.	2026-01-11 downloaded from the CCDC.
;
_cell_angle_alpha 90
_cell_angle_beta 93.0100(10)
_cell_angle_gamma 90
_cell_formula_units_Z 4
_cell_length_a 13.0531(2)
_cell_length_b 7.09940(10)
_cell_length_c 14.8649(2)
_cell_measurement_reflns_used 7620
_cell_measurement_temperature 298(2)
_cell_measurement_theta_max 76.77
_cell_measurement_theta_min 2.97
_cell_volume 1375.62(3)
_computing_cell_refinement 'CrysAlisPro (Rigaku OD, 2024)'
_computing_data_collection 'CrysAlisPro (Rigaku OD, 2024)'
_computing_data_reduction 'CrysAlisPro (Rigaku OD, 2024)'
_computing_structure_refinement 'SHELXL-2019/2 (Sheldrick, 2019)'
_computing_structure_solution 'SHELXT 2018/2 (Sheldrick, 2018)'
_diffrn_ambient_temperature 298(1)
_diffrn_detector 'Hybrid Pixel Array'
_diffrn_measured_fraction_theta_full 0.985
_diffrn_measured_fraction_theta_max 0.922
_diffrn_measurement_device_type 'Rigaku FR-X diffractometer'
_diffrn_radiation_type CuK\a
_diffrn_radiation_wavelength 1.54178
_diffrn_reflns_av_R_equivalents 0.0126
_diffrn_reflns_av_unetI/netI 0.0074
_diffrn_reflns_Laue_measured_fraction_full 0.985
_diffrn_reflns_Laue_measured_fraction_max 0.922
_diffrn_reflns_limit_h_max 16
_diffrn_reflns_limit_h_min -8
_diffrn_reflns_limit_k_max 8
_diffrn_reflns_limit_k_min -7
_diffrn_reflns_limit_l_max 18
_diffrn_reflns_limit_l_min -18
_diffrn_reflns_number 8491
_diffrn_reflns_point_group_measured_fraction_full 0.985
_diffrn_reflns_point_group_measured_fraction_max 0.922
_diffrn_reflns_theta_full 67.679
_diffrn_reflns_theta_max 76.509
_diffrn_reflns_theta_min 3.390
_diffrn_source Rotating-anode
_exptl_absorpt_coefficient_mu 1.136
_exptl_absorpt_correction_T_max 1.00000
_exptl_absorpt_correction_T_min 0.21056
_exptl_absorpt_correction_type multi-scan
_exptl_absorpt_process_details
;
CrysAlisPro (Rigaku Oxford Diffraction, 2024)
Empirical absorption correction using spherical harmonics,
implemented in SCALE3 ABSPACK scaling algorithm.
;
_exptl_crystal_density_diffrn 1.556
_exptl_crystal_description prism
_exptl_crystal_F_000 664
_exptl_crystal_size_max 0.030
_exptl_crystal_size_mid 0.028
_exptl_crystal_size_min 0.025
_refine_diff_density_max 0.279
_refine_diff_density_min -0.249
_refine_diff_density_rms 0.041
_refine_ls_extinction_method none
_refine_ls_goodness_of_fit_ref 1.046
_refine_ls_hydrogen_treatment mixed
_refine_ls_matrix_type full
_refine_ls_number_parameters 217
_refine_ls_number_reflns 2659
_refine_ls_number_restraints 0
_refine_ls_restrained_S_all 1.046
_refine_ls_R_factor_all 0.0429
_refine_ls_R_factor_gt 0.0419
_refine_ls_shift/su_max 0.000
_refine_ls_shift/su_mean 0.000
_refine_ls_structure_factor_coef Fsqd
_refine_ls_weighting_details 'w=1/[\s^2^(Fo^2^)+(0.0638P)^2^+0.4410P] where P=(Fo^2^+2Fc^2^)/3'
_refine_ls_weighting_scheme calc
_refine_ls_wR_factor_gt 0.1114
_refine_ls_wR_factor_ref 0.1123
_reflns_Friedel_coverage 0.000
_reflns_number_gt 2576
_reflns_number_total 2659
_reflns_threshold_expression 'I > 2\s(I)'
_cod_data_source_file d5nj04072h2.cif
_cod_data_source_block shelx
_cod_original_sg_symbol_H-M 'P 21/c'
_cod_database_code 7064268
_shelx_shelxl_version_number 2019/2
_shelx_space_group_comment
;
The symmetry employed for this shelxl refinement is uniquely defined
by the following loop, which should always be used as a source of
symmetry information in preference to the above space-group names.
They are only intended as comments.
;
_shelx_estimated_absorpt_t_min 0.967
_shelx_estimated_absorpt_t_max 0.972

loop_
_space_group_symop_operation_xyz
'x, y, z'
'-x, y+1/2, -z+1/2'
'-x, -y, -z'
'x, -y-1/2, z-1/2'

loop_
_atom_site_label
_atom_site_type_symbol
_atom_site_fract_x
_atom_site_fract_y
_atom_site_fract_z
_atom_site_U_iso_or_equiv
_atom_site_adp_type
_atom_site_occupancy
_atom_site_site_symmetry_order
_atom_site_calc_flag
_atom_site_refinement_flags_posn
_atom_site_refinement_flags_adp
_atom_site_refinement_flags_occupancy
_atom_site_disorder_assembly
_atom_site_disorder_group
O1 O 0.88640(7) 0.13326(15) 0.46758(6) 0.0393(3) Uani 1 1 d . . . . .
O2 O 0.78996(10) 0.1264(2) 0.62370(7) 0.0596(3) Uani 1 1 d . . . . .
O3 O 0.65442(11) 0.2981(2) 0.60693(9) 0.0713(4) Uani 1 1 d . . . . .
O4 O 0.41853(8) 0.1201(2) 0.36332(9) 0.0702(4) Uani 1 1 d . . . . .
O5 O 0.47675(10) 0.0119(3) 0.24018(9) 0.0813(5) Uani 1 1 d . . . . .
O6 O 0.83179(9) -0.06155(18) 0.20978(7) 0.0531(3) Uani 1 1 d . . . . .
O7 O 0.93855(9) 0.0887(3) 0.29604(8) 0.0727(5) Uani 1 1 d . . . . .
N1 N 0.71855(10) 0.1932(2) 0.57727(8) 0.0446(3) Uani 1 1 d . . . . .
N2 N 0.48896(9) 0.0703(2) 0.31731(9) 0.0510(4) Uani 1 1 d . . . . .
N3 N 0.85298(8) 0.02802(18) 0.27873(7) 0.0368(3) Uani 1 1 d . . . . .
C1 C 0.79785(9) 0.11536(17) 0.43239(8) 0.0288(3) Uani 1 1 d . . . . .
C2 C 0.70706(10) 0.14342(19) 0.48221(8) 0.0327(3) Uani 1 1 d . . . . .
C3 C 0.60879(10) 0.1350(2) 0.44611(9) 0.0358(3) Uani 1 1 d . . . . .
H3 H 0.553665 0.163844 0.480807 0.043 Uiso 1 1 calc R U . . .
C4 C 0.59290(10) 0.0823(2) 0.35646(9) 0.0358(3) Uani 1 1 d . . . . .
C5 C 0.67386(10) 0.04324(19) 0.30373(8) 0.0329(3) Uani 1 1 d . . . . .
H5 H 0.661974 0.003390 0.244502 0.040 Uiso 1 1 calc R U . . .
C6 C 0.77250(9) 0.06380(17) 0.33957(8) 0.0294(3) Uani 1 1 d . . . . .
N4 N 0.91839(9) -0.2107(2) 0.57240(8) 0.0389(3) Uani 1 1 d . . . . .
H2N H 0.9085(15) -0.273(3) 0.6255(14) 0.058 Uiso 1 1 d . U . . .
H3N H 0.8962(16) -0.095(3) 0.5805(14) 0.058 Uiso 1 1 d . U . . .
H1N H 0.9910(17) -0.196(3) 0.5654(13) 0.058 Uiso 1 1 d . U . . .
C7 C 0.86544(10) -0.30182(19) 0.49463(9) 0.0335(3) Uani 1 1 d . . . . .
C8 C 0.76045(10) -0.3281(2) 0.49602(10) 0.0381(3) Uani 1 1 d . . . . .
H8 H 0.725249 -0.297016 0.546750 0.046 Uiso 1 1 calc R U . . .
C9 C 0.70899(11) -0.4018(2) 0.41993(11) 0.0431(3) Uani 1 1 d . . . . .
H9 H 0.638293 -0.418687 0.419229 0.052 Uiso 1 1 calc R U . . .
C10 C 0.76174(12) -0.4504(2) 0.34529(10) 0.0446(4) Uani 1 1 d . . . . .
H10 H 0.726554 -0.498569 0.294342 0.054 Uiso 1 1 calc R U . . .
C11 C 0.86674(12) -0.4274(2) 0.34634(10) 0.0444(3) Uani 1 1 d . . . . .
H11 H 0.902386 -0.463491 0.296610 0.053 Uiso 1 1 calc R U . . .
C12 C 0.91964(11) -0.3506(2) 0.42122(10) 0.0398(3) Uani 1 1 d . . . . .
H12 H 0.990235 -0.332487 0.421670 0.048 Uiso 1 1 calc R U . . .

loop_
_atom_site_aniso_label
_atom_site_aniso_U_11
_atom_site_aniso_U_22
_atom_site_aniso_U_33
_atom_site_aniso_U_23
_atom_site_aniso_U_13
_atom_site_aniso_U_12
O1 0.0293(5) 0.0577(6) 0.0304(5) 0.0022(4) -0.0019(4) -0.0083(4)
O2 0.0577(7) 0.0927(9) 0.0280(5) -0.0044(5) -0.0022(5) -0.0037(6)
O3 0.0721(8) 0.0912(10) 0.0521(7) -0.0333(7) 0.0162(6) 0.0076(7)
O4 0.0275(5) 0.1126(12) 0.0714(8) 0.0041(8) 0.0092(5) 0.0032(6)
O5 0.0412(7) 0.1470(15) 0.0536(7) -0.0131(9) -0.0162(5) -0.0050(8)
O6 0.0488(6) 0.0762(8) 0.0344(5) -0.0182(5) 0.0038(4) 0.0116(5)
O7 0.0327(6) 0.1359(13) 0.0507(7) -0.0261(8) 0.0141(5) -0.0193(7)
N1 0.0466(7) 0.0571(8) 0.0307(6) -0.0092(5) 0.0086(5) -0.0091(6)
N2 0.0289(6) 0.0764(9) 0.0473(7) 0.0084(7) -0.0024(5) -0.0032(6)
N3 0.0322(6) 0.0516(7) 0.0267(5) -0.0009(5) 0.0033(4) 0.0043(5)
C1 0.0285(6) 0.0318(6) 0.0261(6) 0.0019(5) 0.0010(4) -0.0032(5)
C2 0.0357(7) 0.0371(7) 0.0255(6) -0.0021(5) 0.0046(5) -0.0036(5)
C3 0.0303(6) 0.0423(7) 0.0356(7) 0.0016(5) 0.0087(5) 0.0000(5)
C4 0.0259(6) 0.0469(7) 0.0342(6) 0.0050(5) -0.0006(5) -0.0015(5)
C5 0.0326(6) 0.0410(7) 0.0249(6) 0.0025(5) -0.0012(5) -0.0010(5)
C6 0.0284(6) 0.0347(6) 0.0252(6) 0.0017(5) 0.0040(5) 0.0008(5)
N4 0.0320(6) 0.0519(7) 0.0325(6) 0.0066(5) -0.0018(4) -0.0089(5)
C7 0.0292(6) 0.0380(7) 0.0329(6) 0.0082(5) -0.0031(5) -0.0043(5)
C8 0.0297(6) 0.0428(7) 0.0419(7) 0.0058(6) 0.0031(5) -0.0046(5)
C9 0.0310(6) 0.0433(8) 0.0543(8) 0.0057(6) -0.0061(6) -0.0066(6)
C10 0.0476(8) 0.0415(8) 0.0435(8) 0.0004(6) -0.0096(6) -0.0036(6)
C11 0.0482(8) 0.0472(8) 0.0381(7) 0.0009(6) 0.0039(6) 0.0022(6)
C12 0.0311(6) 0.0466(8) 0.0417(7) 0.0077(6) 0.0024(5) -0.0009(5)

loop_
_atom_type_symbol
_atom_type_description
_atom_type_scat_dispersion_real
_atom_type_scat_dispersion_imag
_atom_type_scat_source
C C 0.0181 0.0091 'International Tables Vol C Tables 4.2.6.8 and 6.1.1.4'
H H 0.0000 0.0000 'International Tables Vol C Tables 4.2.6.8 and 6.1.1.4'
N N 0.0311 0.0180 'International Tables Vol C Tables 4.2.6.8 and 6.1.1.4'
O O 0.0492 0.0322 'International Tables Vol C Tables 4.2.6.8 and 6.1.1.4'

loop_
_geom_angle_atom_site_label_1
_geom_angle_atom_site_label_2
_geom_angle_atom_site_label_3
_geom_angle
_geom_angle_site_symmetry_1
_geom_angle_site_symmetry_3
_geom_angle_publ_flag
O3 N1 O2 123.28(13) . . ?
O3 N1 C2 117.46(13) . . ?
O2 N1 C2 119.25(12) . . ?
O5 N2 O4 123.81(13) . . ?
O5 N2 C4 118.02(13) . . ?
O4 N2 C4 118.17(13) . . ?
O7 N3 O6 121.80(11) . . ?
O7 N3 C6 119.80(11) . . ?
O6 N3 C6 118.39(11) . . ?
O1 C1 C2 122.49(11) . . ?
O1 C1 C6 125.74(11) . . ?
C2 C1 C6 111.77(10) . . ?
C3 C2 C1 124.87(11) . . ?
C3 C2 N1 116.02(11) . . ?
C1 C2 N1 119.05(11) . . ?
C2 C3 C4 118.61(12) . . ?
C2 C3 H3 120.7 . . ?
C4 C3 H3 120.7 . . ?
C5 C4 C3 121.33(12) . . ?
C5 C4 N2 119.31(12) . . ?
C3 C4 N2 119.35(12) . . ?
C6 C5 C4 119.29(12) . . ?
C6 C5 H5 120.4 . . ?
C4 C5 H5 120.4 . . ?
C5 C6 N3 115.84(11) . . ?
C5 C6 C1 123.92(11) . . ?
N3 C6 C1 120.23(11) . . ?
C7 N4 H2N 112.5(13) . . ?
C7 N4 H3N 112.0(14) . . ?
H2N N4 H3N 105.6(18) . . ?
C7 N4 H1N 112.8(12) . . ?
H2N N4 H1N 109.1(17) . . ?
H3N N4 H1N 104.3(18) . . ?
C12 C7 C8 121.92(13) . . ?
C12 C7 N4 119.72(12) . . ?
C8 C7 N4 118.29(12) . . ?
C7 C8 C9 118.43(13) . . ?
C7 C8 H8 120.8 . . ?
C9 C8 H8 120.8 . . ?
C10 C9 C8 120.60(13) . . ?
C10 C9 H9 119.7 . . ?
C8 C9 H9 119.7 . . ?
C11 C10 C9 119.91(13) . . ?
C11 C10 H10 120.0 . . ?
C9 C10 H10 120.0 . . ?
C10 C11 C12 120.47(14) . . ?
C10 C11 H11 119.8 . . ?
C12 C11 H11 119.8 . . ?
C7 C12 C11 118.64(13) . . ?
C7 C12 H12 120.7 . . ?
C11 C12 H12 120.7 . . ?

loop_
_geom_bond_atom_site_label_1
_geom_bond_atom_site_label_2
_geom_bond_distance
_geom_bond_site_symmetry_2
_geom_bond_publ_flag
O1 C1 1.2499(15) . ?
O2 N1 1.2260(18) . ?
O3 N1 1.2200(19) . ?
O4 N2 1.2263(18) . ?
O5 N2 1.2218(19) . ?
O6 N3 1.2254(15) . ?
O7 N3 1.2122(16) . ?
N1 C2 1.4566(16) . ?
N2 C4 1.4504(17) . ?
N3 C6 1.4441(15) . ?
C1 C2 1.4438(17) . ?
C1 C6 1.4490(16) . ?
C2 C3 1.3656(18) . ?
C3 C4 1.3891(19) . ?
C3 H3 0.9300 . ?
C4 C5 1.3767(19) . ?
C5 C6 1.3750(17) . ?
C5 H5 0.9300 . ?
N4 C7 1.4659(17) . ?
N4 H2N 0.92(2) . ?
N4 H3N 0.88(2) . ?
N4 H1N 0.96(2) . ?
C7 C12 1.376(2) . ?
C7 C8 1.3842(18) . ?
C8 C9 1.387(2) . ?
C8 H8 0.9300 . ?
C9 C10 1.380(2) . ?
C9 H9 0.9300 . ?
C10 C11 1.380(2) . ?
C10 H10 0.9300 . ?
C11 C12 1.390(2) . ?
C11 H11 0.9300 . ?
C12 H12 0.9300 . ?
